data_2202876
loop_
_publ_author_name
'Bing-Xin Liu'
'Duan-Jun Xu'

_publ_section_title
;Bis(2,2'-diamino-4,4'-bi-1,3-thiazole-\k^2^<i>N,N</i>')(phthalato-\k^2^<i>O,O</i>')nickel(II)
 3.5-hydrate
;
_journal_issue 12
_journal_name_full 'Acta Crystallographica Section E'
_journal_page_first m1096
_journal_page_last m1098
_journal_paper_doi 10.1107/S1600536803024516
_journal_volume 59
_journal_year 2003
_chemical_formula_iupac '[Ni (C8 H4 O4) (C6 H6 N4 S2)2], 3.5H2 O'
_chemical_formula_moiety 'C20 H16 N8 Ni O4 S4, 3.5H2 O'
_chemical_formula_sum 'C20 H23 N8 Ni O7.5 S4'
_chemical_formula_weight 682.41
_chemical_name_systematic ?
_space_group_IT_number 14
_symmetry_cell_setting monoclinic
_symmetry_space_group_name_Hall '-P 2ybc'
_symmetry_space_group_name_H-M 'P 1 21/c 1'
_atom_sites_solution_hydrogens geom
_atom_sites_solution_primary direct
_atom_sites_solution_secondary difmap
_audit_creation_method SHELXL-97
_cell_angle_alpha 90.00
_cell_angle_beta 115.430(12)
_cell_angle_gamma 90.00
_cell_formula_units_Z 4
_cell_length_a 14.5564(14)
_cell_length_b 13.5072(12)
_cell_length_c 15.7929(11)
_cell_measurement_reflns_used 16667
_cell_measurement_temperature 295(2)
_cell_measurement_theta_max 24.0
_cell_measurement_theta_min 2.0
_cell_volume 2804.3(5)
_computing_cell_refinement PROCESS-AUTO
_computing_data_collection 'PROCESS-AUTO (Rigaku, 1998)'
_computing_data_reduction 'CrystalStructure (Rigaku/MSC and Rigaku, 2002)'
_computing_molecular_graphics 'ORTEP-3 for Windows (Farrugia, 1997)'
_computing_publication_material 'WinGX (Farrugia, 1999)'
_computing_structure_refinement 'SHELXL97 (Sheldrick, 1997)'
_computing_structure_solution 'SIR92 (Altomare et al., 1993)'
_diffrn_ambient_temperature 295(2)
_diffrn_detector_area_resol_mean 10.00
_diffrn_measured_fraction_theta_full 1.00
_diffrn_measured_fraction_theta_max 1.00
_diffrn_measurement_device_type 'Rigaku R-AXIS RAPID'
_diffrn_measurement_method \w
_diffrn_radiation_monochromator graphite
_diffrn_radiation_source 'fine-focus sealed tube'
_diffrn_radiation_type MoK\a
_diffrn_radiation_wavelength 0.71073
_diffrn_reflns_av_R_equivalents 0.035
_diffrn_reflns_av_sigmaI/netI 0.025
_diffrn_reflns_limit_h_max 18
_diffrn_reflns_limit_h_min -18
_diffrn_reflns_limit_k_max 17
_diffrn_reflns_limit_k_min -15
_diffrn_reflns_limit_l_max 20
_diffrn_reflns_limit_l_min -20
_diffrn_reflns_number 25568
_diffrn_reflns_theta_full 27.4
_diffrn_reflns_theta_max 27.4
_diffrn_reflns_theta_min 1.6
_diffrn_standards_number 0
_exptl_absorpt_coefficient_mu 1.047
_exptl_absorpt_correction_T_max 0.890
_exptl_absorpt_correction_T_min 0.698
_exptl_absorpt_correction_type multi-scan
_exptl_absorpt_process_details '(ABSCOR; Higashi, 1995)'
_exptl_crystal_colour green
_exptl_crystal_density_diffrn 1.616
_exptl_crystal_density_method 'not measured'
_exptl_crystal_description prism
_exptl_crystal_F_000 1404
_exptl_crystal_size_max 0.34
_exptl_crystal_size_mid 0.27
_exptl_crystal_size_min 0.11
_refine_diff_density_max 0.42
_refine_diff_density_min -0.31
_refine_ls_extinction_method none
_refine_ls_goodness_of_fit_ref 1.026
_refine_ls_hydrogen_treatment constr
_refine_ls_matrix_type full
_refine_ls_number_parameters 379
_refine_ls_number_reflns 6343
_refine_ls_number_restraints 0
_refine_ls_restrained_S_all 1.026
_refine_ls_R_factor_all 0.065
_refine_ls_R_factor_gt 0.045
_refine_ls_shift/su_max 0.001
_refine_ls_shift/su_mean 0.000
_refine_ls_structure_factor_coef Fsqd
_refine_ls_weighting_details 'calc w = 1/[\s^2^(Fo^2^)+(0.0519P)^2^+2.0505P] where P = (Fo^2^+2Fc^2^)/3'
_refine_ls_weighting_scheme calc
_refine_ls_wR_factor_gt 0.104
_refine_ls_wR_factor_ref 0.112
_reflns_number_gt 4886
_reflns_number_total 6343
_reflns_threshold_expression I>2\s(I)
_cod_data_source_file om6188.cif
_cod_data_source_block I
_cod_depositor_comments
;
 Marking attached hydrogen atoms.

 Antanas Vaitkus,
 2017-08-09

The following automatic conversions were performed:
'_symmetry_cell_setting' value 'Monoclinic' changed to 'monoclinic'
according to '/home/saulius/struct/CIF-dictionaries/cif_core.dic'
dictionary named 'cif_core.dic' version 2.4.1 from 2010-06-29.

Automatic conversion script
Id: cif_fix_enum 1527 2010-12-29 10:47:43Z saulius 

The following automatic conversions were performed:

'_symmetry_cell_setting' value 'Monoclinic' changed to 'monoclinic'
according to /home/saulius/struct/CIF-dictionaries/cif_core.dic
dictionary named 'cif_core.dic' version 2.4.1 from 2010-06-29.

Automatic conversion script
Id: cif_fix_values 1715 2011-07-08 13:25:40Z adriana 
;
_cod_original_sg_symbol_H-M 'P 21/c'
_cod_database_code 2202876
_cod_database_fobs_code 2202876

loop_
_symmetry_equiv_pos_as_xyz
'x, y, z'
'-x, y+1/2, -z+1/2'
'-x, -y, -z'
'x, -y-1/2, z-1/2'

loop_
_atom_site_label
_atom_site_fract_x
_atom_site_fract_y
_atom_site_fract_z
_atom_site_U_iso_or_equiv
_atom_site_adp_type
_atom_site_calc_flag
_atom_site_refinement_flags
_atom_site_occupancy
_atom_site_disorder_assembly
_atom_site_disorder_group
_atom_site_type_symbol
_atom_site_attached_hydrogens
Ni 0.35883(3) 0.51898(2) 0.19229(2) 0.03649(10) Uani d . 1 . . Ni 0
S1 0.64997(6) 0.41821(7) 0.45561(5) 0.0593(2) Uani d . 1 . . S 0
S2 0.58129(7) 0.62203(7) 0.06734(6) 0.0640(2) Uani d . 1 . . S 0
S3 0.05305(8) 0.62300(9) -0.04953(7) 0.0783(3) Uani d . 1 . . S 0
S4 0.29566(9) 0.21083(7) 0.04495(8) 0.0753(3) Uani d . 1 . . S 0
O1 0.27935(16) 0.48447(16) 0.27154(14) 0.0536(5) Uani d . 1 . . O 0
O2 0.1438(3) 0.4485(3) 0.2919(3) 0.1164(13) Uani d . 1 . . O 0
O3 0.38003(16) 0.65945(15) 0.25088(13) 0.0487(5) Uani d . 1 . . O 0
O4 0.42141(16) 0.68861(17) 0.40102(13) 0.0550(5) Uani d . 1 . . O 0
N1 0.49585(18) 0.47117(17) 0.30461(15) 0.0421(5) Uani d . 1 . . N 0
N2 0.4525(2) 0.4059(2) 0.42066(17) 0.0585(7) Uani d . 1 . . N 0
H2A 0.3886 0.4125 0.3855 0.070 Uiso calc R 1 . . H 0
H2B 0.4728 0.3818 0.4762 0.070 Uiso calc R 1 . . H 0
N3 0.46713(18) 0.55879(16) 0.14280(15) 0.0410(5) Uani d . 1 . . N 0
N4 0.3803(2) 0.6455(2) 0.00120(18) 0.0643(8) Uani d . 1 . . N 0
H4A 0.3222 0.6374 0.0022 0.077 Uiso calc R 1 . . H 0
H4B 0.3844 0.6773 -0.0442 0.077 Uiso calc R 1 . . H 0
N5 0.22520(18) 0.55889(18) 0.07300(15) 0.0446(5) Uani d . 1 . . N 0
N6 0.2022(3) 0.7296(2) 0.0817(2) 0.0694(8) Uani d . 1 . . N 0
H6A 0.2625 0.7367 0.1258 0.083 Uiso calc R 1 . . H 0
H6B 0.1629 0.7802 0.0610 0.083 Uiso calc R 1 . . H 0
N7 0.31788(18) 0.38277(17) 0.12080(16) 0.0433(5) Uani d . 1 . . N 0
N8 0.4416(2) 0.2674(2) 0.2112(2) 0.0653(7) Uani d . 1 . . N 0
H8A 0.4699 0.3089 0.2563 0.078 Uiso calc R 1 . . H 0
H8B 0.4658 0.2085 0.2159 0.078 Uiso calc R 1 . . H 0
C1 0.5200(2) 0.4331(2) 0.38936(18) 0.0441(6) Uani d . 1 . . C 0
C2 0.6708(3) 0.4646(2) 0.3631(2) 0.0568(8) Uani d . 1 . . C 0
H2 0.7345 0.4718 0.3635 0.068 Uiso calc R 1 . . H 0
C3 0.5829(2) 0.4885(2) 0.2912(2) 0.0440(6) Uani d . 1 . . C 0
C4 0.4641(2) 0.6086(2) 0.07003(19) 0.0459(6) Uani d . 1 . . C 0
C5 0.6371(3) 0.5603(2) 0.1726(3) 0.0596(8) Uani d . 1 . . C 0
H5 0.7063 0.5472 0.2047 0.072 Uiso calc R 1 . . H 0
C6 0.5665(2) 0.53359(19) 0.2019(2) 0.0433(6) Uani d . 1 . . C 0
C7 0.1697(2) 0.6402(2) 0.0453(2) 0.0520(7) Uani d . 1 . . C 0
C8 0.0831(3) 0.5010(3) -0.0525(3) 0.0763(11) Uani d . 1 . . C 0
H8 0.0410 0.4554 -0.0960 0.092 Uiso calc R 1 . . H 0
C9 0.1756(2) 0.4793(2) 0.0160(2) 0.0528(7) Uani d . 1 . . C 0
C10 0.3599(2) 0.2944(2) 0.1338(2) 0.0497(7) Uani d . 1 . . C 0
C11 0.2078(3) 0.3005(3) -0.0116(3) 0.0752(11) Uani d . 1 . . C 0
H11 0.1519 0.2918 -0.0691 0.090 Uiso calc R 1 . . H 0
C12 0.2301(2) 0.3857(2) 0.0381(2) 0.0516(7) Uani d . 1 . . C 0
C13 0.2011(2) 0.5104(3) 0.2807(2) 0.0603(9) Uani d . 1 . . C 0
C14 0.1758(2) 0.6175(3) 0.2791(2) 0.0601(9) Uani d . 1 . . C 0
C15 0.0753(3) 0.6452(4) 0.2597(3) 0.0861(14) Uani d . 1 . . C 0
H15 0.0273 0.5963 0.2516 0.103 Uiso calc R 1 . . H 0
C16 0.0470(4) 0.7434(5) 0.2526(3) 0.1051(19) Uani d . 1 . . C 0
H16 -0.0202 0.7600 0.2381 0.126 Uiso calc R 1 . . H 0
C17 0.1175(4) 0.8171(4) 0.2670(3) 0.0922(15) Uani d . 1 . . C 0
H17 0.0979 0.8832 0.2613 0.111 Uiso calc R 1 . . H 0
C18 0.2173(3) 0.7924(3) 0.2899(2) 0.0693(10) Uani d . 1 . . C 0
H18 0.2653 0.8423 0.3015 0.083 Uiso calc R 1 . . H 0
C19 0.2470(2) 0.6935(3) 0.29595(19) 0.0522(7) Uani d . 1 . . C 0
C20 0.3580(2) 0.6764(2) 0.31963(19) 0.0439(6) Uani d . 1 . . C 0
O1W 0.0814(4) 0.4634(4) 0.4353(4) 0.1582(18) Uani d . 1 . . O 0
O2W 0.1991(3) 0.2625(3) 0.2503(4) 0.1564(19) Uani d . 1 . . O 0
O3W 0.1213(5) 0.1096(6) 0.1473(5) 0.119(2) Uani d P 0.50 . . O 2
O41W 0.0790(7) 0.8949(7) 0.0347(9) 0.159(5) Uani d P 0.50 . . O 2
O42W -0.0059(8) 0.8461(6) -0.0331(8) 0.139(3) Uani d P 0.50 . . O 2
H11W 0.1259 0.4707 0.4105 0.100 Uiso d . 1 . . H 0
H12W 0.0235 0.4977 0.4012 0.100 Uiso d . 1 . . H 0
H21W 0.2139 0.3210 0.2386 0.100 Uiso d . 1 . . H 0
H22W 0.1698 0.2350 0.1929 0.100 Uiso d . 1 . . H 0

loop_
_atom_site_aniso_label
_atom_site_aniso_U_11
_atom_site_aniso_U_22
_atom_site_aniso_U_33
_atom_site_aniso_U_12
_atom_site_aniso_U_13
_atom_site_aniso_U_23
Ni 0.04375(19) 0.03802(18) 0.03103(16) -0.00091(15) 0.01921(14) -0.00027(13)
S1 0.0541(5) 0.0728(6) 0.0462(4) 0.0094(4) 0.0169(3) 0.0136(4)
S2 0.0779(6) 0.0647(5) 0.0731(5) 0.0025(4) 0.0549(5) 0.0164(4)
S3 0.0600(6) 0.0983(8) 0.0650(5) 0.0187(5) 0.0160(4) 0.0241(5)
S4 0.0999(8) 0.0450(5) 0.0844(6) -0.0119(5) 0.0427(6) -0.0195(4)
O1 0.0510(12) 0.0694(14) 0.0483(11) -0.0035(10) 0.0288(10) 0.0075(10)
O2 0.111(3) 0.108(2) 0.185(4) -0.053(2) 0.116(3) -0.056(2)
O3 0.0594(12) 0.0486(11) 0.0471(10) -0.0084(9) 0.0314(10) -0.0129(9)
O4 0.0549(13) 0.0684(14) 0.0373(10) 0.0006(10) 0.0156(9) -0.0060(9)
N1 0.0482(13) 0.0464(13) 0.0339(11) -0.0003(10) 0.0198(10) 0.0032(10)
N2 0.0581(16) 0.0807(19) 0.0387(12) -0.0005(14) 0.0227(12) 0.0134(13)
N3 0.0541(14) 0.0392(12) 0.0372(11) -0.0019(10) 0.0268(10) 0.0017(9)
N4 0.0682(18) 0.083(2) 0.0479(14) 0.0033(15) 0.0303(14) 0.0238(14)
N5 0.0499(14) 0.0476(13) 0.0368(11) 0.0037(11) 0.0192(10) 0.0017(10)
N6 0.092(2) 0.0536(17) 0.0646(17) 0.0211(16) 0.0357(16) 0.0075(14)
N7 0.0496(13) 0.0410(12) 0.0445(12) -0.0044(10) 0.0252(11) -0.0023(10)
N8 0.075(2) 0.0459(15) 0.0744(19) 0.0136(14) 0.0317(16) -0.0003(13)
C1 0.0495(16) 0.0448(15) 0.0364(13) 0.0003(13) 0.0171(12) -0.0025(12)
C2 0.0518(18) 0.064(2) 0.0586(18) 0.0053(15) 0.0269(15) 0.0113(15)
C3 0.0497(16) 0.0401(14) 0.0472(15) 0.0010(12) 0.0256(13) 0.0003(12)
C4 0.0641(18) 0.0416(15) 0.0431(14) -0.0028(13) 0.0335(14) 0.0009(12)
C5 0.0577(19) 0.0592(19) 0.075(2) 0.0060(16) 0.0410(17) 0.0140(17)
C6 0.0532(16) 0.0375(14) 0.0480(15) -0.0004(12) 0.0302(13) 0.0007(12)
C7 0.0617(19) 0.0589(19) 0.0430(15) 0.0112(15) 0.0298(14) 0.0115(14)
C8 0.058(2) 0.094(3) 0.055(2) -0.009(2) 0.0039(16) -0.0038(19)
C9 0.0536(18) 0.0593(18) 0.0437(15) -0.0064(15) 0.0192(13) -0.0023(14)
C10 0.0620(19) 0.0413(15) 0.0585(17) -0.0059(14) 0.0378(16) -0.0041(13)
C11 0.082(3) 0.062(2) 0.067(2) -0.0174(19) 0.0180(19) -0.0191(18)
C12 0.0529(17) 0.0537(18) 0.0472(15) -0.0103(14) 0.0205(14) -0.0068(13)
C13 0.0529(18) 0.086(2) 0.0514(17) -0.0236(17) 0.0317(15) -0.0227(17)
C14 0.0470(17) 0.092(3) 0.0424(15) -0.0055(17) 0.0202(13) -0.0224(16)
C15 0.050(2) 0.141(4) 0.066(2) -0.006(2) 0.0242(17) -0.041(3)
C16 0.060(3) 0.168(5) 0.072(3) 0.038(3) 0.014(2) -0.038(3)
C17 0.081(3) 0.116(4) 0.066(2) 0.041(3) 0.019(2) -0.019(2)
C18 0.074(2) 0.080(2) 0.0493(17) 0.020(2) 0.0225(16) -0.0114(17)
C19 0.0505(17) 0.072(2) 0.0333(13) 0.0056(15) 0.0167(12) -0.0119(13)
C20 0.0522(16) 0.0404(14) 0.0422(14) -0.0039(12) 0.0232(13) -0.0060(12)
O1W 0.156(4) 0.197(5) 0.182(4) -0.025(3) 0.130(4) 0.005(4)
O2W 0.153(4) 0.097(3) 0.276(6) 0.003(3) 0.147(4) 0.040(3)
O3W 0.067(4) 0.165(7) 0.115(5) 0.001(4) 0.030(4) -0.019(5)
O41W 0.124(7) 0.111(6) 0.292(13) 0.075(5) 0.136(8) 0.106(8)
O42W 0.180(9) 0.093(5) 0.219(10) 0.033(6) 0.155(9) 0.025(6)

loop_
_atom_type_symbol
_atom_type_description
_atom_type_scat_dispersion_real
_atom_type_scat_dispersion_imag
_atom_type_scat_source
C C 0.0033 0.0016 'International Tables Vol C Tables 4.2.6.8 and 6.1.1.4'
H H 0.0000 0.0000 'International Tables Vol C Tables 4.2.6.8 and 6.1.1.4'
Ni Ni 0.3393 1.1124 'International Tables Vol C Tables 4.2.6.8 and 6.1.1.4'
N N 0.0061 0.0033 'International Tables Vol C Tables 4.2.6.8 and 6.1.1.4'
O O 0.0106 0.0060 'International Tables Vol C Tables 4.2.6.8 and 6.1.1.4'
S S 0.1246 0.1234 'International Tables Vol C Tables 4.2.6.8 and 6.1.1.4'

loop_
_geom_angle_atom_site_label_1
_geom_angle_atom_site_label_2
_geom_angle_atom_site_label_3
_geom_angle
O3 Ni O1 87.22(8)
O3 Ni N7 172.43(9)
O1 Ni N7 91.39(9)
O3 Ni N3 86.58(8)
O1 Ni N3 166.81(9)
N7 Ni N3 96.24(9)
O3 Ni N5 93.89(9)
O1 Ni N5 93.23(9)
N7 Ni N5 78.75(9)
N3 Ni N5 98.79(9)
O3 Ni N1 89.95(9)
O1 Ni N1 89.71(8)
N7 Ni N1 97.49(9)
N3 Ni N1 78.66(9)
N5 Ni N1 175.27(9)
C2 S1 C1 89.45(15)
C5 S2 C4 89.25(15)
C8 S3 C7 89.18(16)
C11 S4 C10 89.07(16)
C13 O1 Ni 140.2(2)
C20 O3 Ni 119.91(18)
C1 N1 C3 110.7(2)
C1 N1 Ni 134.8(2)
C3 N1 Ni 114.34(17)
C1 N2 H2A 120.0
C1 N2 H2B 120.0
H2A N2 H2B 120.0
C4 N3 C6 110.3(2)
C4 N3 Ni 134.8(2)
C6 N3 Ni 114.71(16)
C4 N4 H4A 120.0
C4 N4 H4B 120.0
H4A N4 H4B 120.0
C7 N5 C9 110.8(3)
C7 N5 Ni 134.8(2)
C9 N5 Ni 113.78(19)
C7 N6 H6A 120.0
C7 N6 H6B 120.0
H6A N6 H6B 120.0
C10 N7 C12 110.7(3)
C10 N7 Ni 134.7(2)
C12 N7 Ni 114.56(19)
C10 N8 H8A 120.0
C10 N8 H8B 120.0
H8A N8 H8B 120.0
N2 C1 N1 124.3(3)
N2 C1 S1 122.2(2)
N1 C1 S1 113.5(2)
C3 C2 S1 110.7(2)
C3 C2 H2 124.7
S1 C2 H2 124.7
C2 C3 N1 115.7(3)
C2 C3 C6 128.5(3)
N1 C3 C6 115.8(2)
N3 C4 N4 125.4(3)
N3 C4 S2 114.2(2)
N4 C4 S2 120.4(2)
C6 C5 S2 110.4(3)
C6 C5 H5 124.8
S2 C5 H5 124.8
C5 C6 N3 115.7(3)
C5 C6 C3 127.8(3)
N3 C6 C3 116.4(2)
N5 C7 N6 123.8(3)
N5 C7 S3 114.1(2)
N6 C7 S3 121.9(2)
C9 C8 S3 111.5(3)
C9 C8 H8 124.2
S3 C8 H8 124.2
C8 C9 N5 114.4(3)
C8 C9 C12 129.5(3)
N5 C9 C12 116.0(3)
N7 C10 N8 124.1(3)
N7 C10 S4 114.4(2)
N8 C10 S4 121.4(2)
C12 C11 S4 111.1(3)
C12 C11 H11 124.4
S4 C11 H11 124.4
C11 C12 N7 114.7(3)
C11 C12 C9 129.1(3)
N7 C12 C9 116.2(3)
O2 C13 O1 121.5(4)
O2 C13 C14 118.6(3)
O1 C13 C14 119.9(3)
C19 C14 C15 117.5(4)
C19 C14 C13 123.5(3)
C15 C14 C13 119.1(4)
C16 C15 C14 121.2(5)
C16 C15 H15 119.4
C14 C15 H15 119.4
C17 C16 C15 120.4(4)
C17 C16 H16 119.8
C15 C16 H16 119.8
C16 C17 C18 119.7(4)
C16 C17 H17 120.2
C18 C17 H17 120.2
C17 C18 C19 120.7(4)
C17 C18 H18 119.7
C19 C18 H18 119.7
C18 C19 C14 120.5(3)
C18 C19 C20 115.5(3)
C14 C19 C20 124.0(3)
O4 C20 O3 124.2(3)
O4 C20 C19 118.8(2)
O3 C20 C19 116.7(2)
H11W O1W H12W 110.3
H21W O2W H22W 102.4

loop_
_geom_bond_atom_site_label_1
_geom_bond_atom_site_label_2
_geom_bond_site_symmetry_2
_geom_bond_distance
_geom_bond_publ_flag
Ni O3 . 2.0752(19) y
Ni O1 . 2.0895(19) y
Ni N7 . 2.106(2) y
Ni N3 . 2.108(2) y
Ni N5 . 2.116(2) y
Ni N1 . 2.122(2) y
S1 C2 . 1.732(3) ?
S1 C1 . 1.736(3) ?
S2 C5 . 1.720(3) ?
S2 C4 . 1.734(3) ?
S3 C8 . 1.711(5) ?
S3 C7 . 1.731(3) ?
S4 C11 . 1.709(4) ?
S4 C10 . 1.729(3) ?
O1 C13 . 1.258(4) ?
O2 C13 . 1.247(4) ?
O3 C20 . 1.278(3) ?
O4 C20 . 1.230(3) ?
N1 C1 . 1.333(3) ?
N1 C3 . 1.391(4) ?
N2 C1 . 1.326(4) y
N2 H2A . 0.8600 ?
N2 H2B . 0.8600 ?
N3 C4 . 1.316(3) ?
N3 C6 . 1.385(4) ?
N4 C4 . 1.334(4) y
N4 H4A . 0.8600 ?
N4 H4B . 0.8600 ?
N5 C7 . 1.322(4) ?
N5 C9 . 1.390(4) ?
N6 C7 . 1.334(4) y
N6 H6A . 0.8600 ?
N6 H6B . 0.8600 ?
N7 C10 . 1.316(4) ?
N7 C12 . 1.381(4) ?
N8 C10 . 1.340(4) y
N8 H8A . 0.8600 ?
N8 H8B . 0.8600 ?
C2 C3 . 1.336(4) ?
C2 H2 . 0.9300 ?
C3 C6 . 1.459(4) y
C5 C6 . 1.345(4) ?
C5 H5 . 0.9300 ?
C8 C9 . 1.348(5) ?
C8 H8 . 0.9300 ?
C9 C12 . 1.453(5) y
C11 C12 . 1.352(5) ?
C11 H11 . 0.9300 ?
C13 C14 . 1.490(5) ?
C14 C19 . 1.400(5) ?
C14 C15 . 1.410(5) ?
C15 C16 . 1.380(7) ?
C15 H15 . 0.9300 ?
C16 C17 . 1.377(7) ?
C16 H16 . 0.9300 ?
C17 C18 . 1.379(6) ?
C17 H17 . 0.9300 ?
C18 C19 . 1.396(5) ?
C18 H18 . 0.9300 ?
C19 C20 . 1.512(4) ?
O1W H11W . 0.895 ?
O1W H12W . 0.908 ?
O2W H21W . 0.860 ?
O2W H22W . 0.901 ?

loop_
_geom_hbond_atom_site_label_D
_geom_hbond_atom_site_label_H
_geom_hbond_atom_site_label_A
_geom_hbond_site_symmetry_A
_geom_hbond_distance_DH
_geom_hbond_distance_HA
_geom_hbond_distance_DA
_geom_hbond_angle_DHA
_geom_hbond_publ_flag
N2 H2A O1 . 0.86 2.06 2.816(3) 146 y
N2 H2B O4 3_666 0.86 2.12 2.914(3) 154 y
N4 H4A N5 . 0.86 2.39 3.154(4) 148 y
N4 H4B O4 4_575 0.86 2.17 2.949(4) 150 y
N6 H6A O3 . 0.86 2.24 2.966(4) 142 y
N6 H6B O41W . 0.86 1.91 2.758(11) 171 y
N6 H6B O42W . 0.86 2.43 3.197(12) 149 y
N8 H8A N1 . 0.86 2.30 3.062(4) 148 y
N8 H8B O3 2_645 0.86 2.18 2.808(4) 130 y
O1W H11W O2 . 0.90 2.02 2.786(8) 143 y
O1W H12W O42W 4_576 0.91 2.47 3.005(11) 118 y
O1W H12W O3W 2_555 0.91 2.43 3.317(10) 164 y
O2W H21W O1 . 0.86 2.37 3.183(5) 157 y
O2W H21W O2 . 0.86 2.33 2.801(6) 114 y
O2W H22W O3W . 0.90 1.86 2.571(9) 135 y
